data_4061981
loop_
_publ_author_name
Canepa,G.
Lahoz,F.J.
Martin,M
Oro,L.A.
Sola,E.
Werner,H.

_publ_section_title
;
Synthesis, Molecular Structure and Reactivity of Iridium(I)
 and Iridium(III) Complexes formed by Coordination and C-H
 Activation of the Substituted Arenes C6H5CH2CH2PiPr2 and
 C6H5OCH2CH2PtBu2
;
_journal_name_full Organometallics
_journal_year 2003
_chemical_formula_moiety 'C28 H35 Ir P, B F4'
_chemical_formula_sum 'C28 H35 B F4 Ir P'
_chemical_formula_weight 681.54
_space_group_IT_number 14
_symmetry_cell_setting monoclinic
_symmetry_space_group_name_Hall '-P 2ybc'
_symmetry_space_group_name_H-M 'P 1 21/c 1'
_cell_angle_alpha 90.00
_cell_angle_beta 93.0220(10)
_cell_angle_gamma 90.00
_cell_formula_units_Z 4
_cell_length_a 8.4249(5)
_cell_length_b 19.1858(11)
_cell_length_c 15.9442(9)
_cell_measurement_temperature 100(2)
_cell_volume 2573.6(3)
_diffrn_ambient_temperature 100(2)
_exptl_crystal_density_diffrn 1.759
_cod_original_sg_symbol_H-M 'P 21/c'
_cod_database_code 4061981

loop_
_symmetry_equiv_pos_as_xyz
'x, y, z'
'-x, y+1/2, -z+1/2'
'-x, -y, -z'
'x, -y-1/2, z-1/2'

loop_
_atom_site_label
_atom_site_type_symbol
_atom_site_fract_x
_atom_site_fract_y
_atom_site_fract_z
_atom_site_U_iso_or_equiv
_atom_site_adp_type
_atom_site_occupancy
_atom_site_symmetry_multiplicity
_atom_site_calc_flag
_atom_site_refinement_flags
_atom_site_disorder_assembly
_atom_site_disorder_group
Ir1 Ir 0.054854(14) 0.636899(6) 0.644326(7) 0.00979(5) Uani 1 1 d . . .
P1 P 0.18103(10) 0.73328(4) 0.60097(5) 0.01073(17) Uani 1 1 d . . .
C1 C 0.2107(4) 0.71686(19) 0.4885(2) 0.0155(7) Uani 1 1 d . . .
H1A H 0.305(4) 0.6965(18) 0.489(2) 0.009(9) Uiso 1 1 d . . .
H1B H 0.217(4) 0.7624(19) 0.459(2) 0.013(9) Uiso 1 1 d . . .
C2 C 0.0814(4) 0.6695(2) 0.4471(2) 0.0181(7) Uani 1 1 d . . .
H2A H -0.013(5) 0.698(2) 0.430(2) 0.024(10) Uiso 1 1 d . . .
H2B H 0.119(6) 0.650(2) 0.398(3) 0.042(14) Uiso 1 1 d . . .
C3 C 0.0283(4) 0.61495(18) 0.5078(2) 0.0145(7) Uani 1 1 d . . .
C4 C 0.1404(4) 0.56471(18) 0.5411(2) 0.0152(7) Uani 1 1 d . . .
H4 H 0.232(4) 0.5660(18) 0.521(2) 0.008(9) Uiso 1 1 d . . .
C5 C 0.0984(4) 0.52097(18) 0.6065(2) 0.0173(7) Uani 1 1 d . . .
H5 H 0.177(4) 0.4894(19) 0.630(2) 0.013(9) Uiso 1 1 d . . .
C6 C -0.0554(4) 0.52575(19) 0.6386(2) 0.0193(8) Uani 1 1 d . . .
H6 H -0.084(4) 0.4983(19) 0.685(2) 0.013(9) Uiso 1 1 d . . .
C7 C -0.1696(4) 0.57136(18) 0.6018(2) 0.0179(7) Uani 1 1 d . . .
H7 H -0.272(5) 0.576(2) 0.621(2) 0.029(11) Uiso 1 1 d . . .
C8 C -0.1301(4) 0.61549(19) 0.5353(2) 0.0161(7) Uani 1 1 d . . .
H8 H -0.205(5) 0.647(2) 0.511(3) 0.024(11) Uiso 1 1 d . . .
C9 C 0.0768(4) 0.81827(18) 0.5991(2) 0.0158(7) Uani 1 1 d . . .
H9 H 0.137(5) 0.841(2) 0.562(2) 0.019(10) Uiso 1 1 d . . .
C10 C -0.0927(5) 0.8089(2) 0.5630(3) 0.0262(9) Uani 1 1 d . . .
H10A H -0.099(4) 0.788(2) 0.506(2) 0.022(10) Uiso 1 1 d . . .
H10B H -0.150(6) 0.850(3) 0.559(3) 0.042(14) Uiso 1 1 d . . .
H10C H -0.145(5) 0.782(2) 0.594(2) 0.017(10) Uiso 1 1 d . . .
C11 C 0.0818(6) 0.8595(2) 0.6813(3) 0.0246(8) Uani 1 1 d . . .
H11A H 0.013(5) 0.841(2) 0.722(3) 0.035(12) Uiso 1 1 d . . .
H11B H 0.052(4) 0.907(2) 0.670(2) 0.026(11) Uiso 1 1 d . . .
H11C H 0.183(6) 0.862(2) 0.706(3) 0.040(14) Uiso 1 1 d . . .
C12 C 0.3825(4) 0.75049(18) 0.6473(2) 0.0146(7) Uani 1 1 d . . .
H12 H 0.369(4) 0.7623(18) 0.707(2) 0.014(9) Uiso 1 1 d . . .
C13 C 0.4633(5) 0.8118(2) 0.6056(3) 0.0261(9) Uani 1 1 d . . .
H13A H 0.399(5) 0.856(2) 0.606(3) 0.033(12) Uiso 1 1 d . . .
H13B H 0.569(4) 0.821(2) 0.634(2) 0.020(10) Uiso 1 1 d . . .
H13C H 0.483(5) 0.801(2) 0.551(3) 0.029(12) Uiso 1 1 d . . .
C14 C 0.4864(4) 0.6846(2) 0.6446(2) 0.0177(7) Uani 1 1 d . . .
H14A H 0.594(5) 0.698(2) 0.674(2) 0.025(10) Uiso 1 1 d . . .
H14B H 0.500(4) 0.6724(19) 0.590(2) 0.013(9) Uiso 1 1 d . . .
H14C H 0.443(5) 0.648(2) 0.671(2) 0.016(10) Uiso 1 1 d . . .
C15 C 0.0022(4) 0.68581(18) 0.7601(2) 0.0133(7) Uani 1 1 d . . .
H15 H 0.016(4) 0.7345(19) 0.757(2) 0.010(9) Uiso 1 1 d . . .
C16 C 0.1512(4) 0.64774(17) 0.7690(2) 0.0120(6) Uani 1 1 d . . .
H16 H 0.244(4) 0.6783(18) 0.769(2) 0.010(9) Uiso 1 1 d . . .
C17 C -0.1490(4) 0.66952(19) 0.7994(2) 0.0151(7) Uani 1 1 d . . .
C18 C -0.2448(4) 0.7255(2) 0.8223(2) 0.0188(7) Uani 1 1 d . . .
H18 H -0.212(5) 0.771(2) 0.811(2) 0.030(12) Uiso 1 1 d . . .
C19 C -0.3864(4) 0.7135(2) 0.8621(2) 0.0230(8) Uani 1 1 d . . .
H19 H -0.445(5) 0.749(2) 0.873(3) 0.041(14) Uiso 1 1 d . . .
C20 C -0.4337(5) 0.6464(2) 0.8784(2) 0.0267(9) Uani 1 1 d . . .
H20 H -0.520(5) 0.636(2) 0.902(3) 0.023(11) Uiso 1 1 d . . .
C21 C -0.3408(4) 0.5908(2) 0.8554(2) 0.0235(8) Uani 1 1 d . . .
H21 H -0.372(4) 0.5451(18) 0.8609(19) 0.000(8) Uiso 1 1 d . . .
C22 C -0.2007(4) 0.6020(2) 0.8160(2) 0.0198(8) Uani 1 1 d . . .
H22 H -0.134(4) 0.5607(19) 0.803(2) 0.017(10) Uiso 1 1 d . . .
C23 C 0.1851(4) 0.58519(18) 0.8230(2) 0.0138(7) Uani 1 1 d . . .
C24 C 0.1368(4) 0.58223(19) 0.9057(2) 0.0174(7) Uani 1 1 d . . .
H24 H 0.071(5) 0.621(2) 0.924(2) 0.017(10) Uiso 1 1 d . . .
C25 C 0.1906(4) 0.5297(2) 0.9602(2) 0.0209(8) Uani 1 1 d . . .
H25 H 0.149(4) 0.5297(18) 1.018(2) 0.011(9) Uiso 1 1 d . . .
C26 C 0.2927(4) 0.47854(19) 0.9324(2) 0.0222(8) Uani 1 1 d . . .
H26 H 0.330(4) 0.442(2) 0.968(2) 0.019(10) Uiso 1 1 d . . .
C27 C 0.3371(4) 0.47984(19) 0.8503(2) 0.0198(8) Uani 1 1 d . . .
H27 H 0.400(4) 0.4447(17) 0.8310(19) 0.001(8) Uiso 1 1 d . . .
C28 C 0.2857(4) 0.53298(19) 0.7966(2) 0.0170(7) Uani 1 1 d . . .
H28 H 0.325(5) 0.534(2) 0.743(3) 0.027(11) Uiso 1 1 d . . .
B1 B 0.4929(6) 0.4126(3) 0.6339(3) 0.0306(11) Uani 1 1 d . . .
F1A F 0.3377(7) 0.3936(3) 0.6530(4) 0.0238(15) Uiso 0.524(10) 1 d P . .
F1B F 0.3600(9) 0.3940(4) 0.6722(5) 0.033(2) Uiso 0.476(10) 1 d P . .
F2A F 0.4857(6) 0.4898(3) 0.6275(3) 0.0319(16) Uiso 0.524(10) 1 d P . .
F2B F 0.5389(8) 0.4748(3) 0.6590(5) 0.044(2) Uiso 0.476(10) 1 d P . .
F3A F 0.5136(8) 0.4027(4) 0.5490(4) 0.0344(18) Uiso 0.524(10) 1 d P . .
F3B F 0.4917(9) 0.3859(4) 0.5522(4) 0.0310(19) Uiso 0.476(10) 1 d P . .
F4A F 0.6214(8) 0.3977(5) 0.6804(4) 0.069(2) Uiso 0.524(10) 1 d P . .
F4B F 0.6014(6) 0.3606(4) 0.6767(3) 0.0302(17) Uiso 0.476(10) 1 d P . .

loop_
_atom_site_aniso_label
_atom_site_aniso_U_11
_atom_site_aniso_U_22
_atom_site_aniso_U_33
_atom_site_aniso_U_23
_atom_site_aniso_U_13
_atom_site_aniso_U_12
Ir1 0.01005(7) 0.00913(7) 0.01005(7) -0.00179(5) -0.00083(4) 0.00046(5)
P1 0.0110(4) 0.0111(4) 0.0100(4) -0.0004(3) -0.0002(3) 0.0013(3)
C1 0.0164(18) 0.0179(19) 0.0121(16) -0.0005(14) 0.0003(13) 0.0007(14)
C2 0.0205(19) 0.022(2) 0.0116(17) -0.0017(14) -0.0030(14) 0.0012(15)
C3 0.0185(17) 0.0124(17) 0.0120(16) -0.0071(13) -0.0043(13) -0.0016(13)
C4 0.0129(17) 0.0165(18) 0.0160(17) -0.0096(13) -0.0001(13) 0.0004(13)
C5 0.0218(18) 0.0112(17) 0.0185(18) -0.0076(14) -0.0025(14) 0.0023(14)
C6 0.0252(19) 0.0139(18) 0.0185(18) -0.0046(14) -0.0013(14) -0.0052(15)
C7 0.0150(18) 0.0169(19) 0.0217(18) -0.0072(14) -0.0001(14) -0.0040(14)
C8 0.0158(17) 0.0160(18) 0.0159(17) -0.0072(14) -0.0052(13) -0.0012(14)
C9 0.0186(18) 0.0114(17) 0.0176(17) 0.0019(14) 0.0030(13) 0.0023(13)
C10 0.020(2) 0.020(2) 0.039(2) -0.0002(19) -0.0045(17) 0.0061(17)
C11 0.041(3) 0.012(2) 0.021(2) -0.0012(15) 0.0041(17) 0.0051(17)
C12 0.0133(16) 0.0161(18) 0.0144(17) 0.0008(13) 0.0014(13) -0.0032(13)
C13 0.023(2) 0.025(2) 0.031(2) 0.0030(18) 0.0011(17) -0.0108(17)
C14 0.0143(17) 0.022(2) 0.0166(18) 0.0002(15) -0.0032(14) 0.0020(15)
C15 0.0177(17) 0.0093(17) 0.0129(16) -0.0012(13) 0.0003(12) 0.0012(13)
C16 0.0128(16) 0.0118(17) 0.0113(15) -0.0013(12) 0.0006(12) -0.0017(13)
C17 0.0136(16) 0.0211(19) 0.0102(16) -0.0006(13) -0.0038(12) 0.0027(14)
C18 0.0172(18) 0.024(2) 0.0144(17) -0.0058(15) -0.0031(13) 0.0012(15)
C19 0.0146(18) 0.038(2) 0.0164(18) -0.0082(16) -0.0022(14) 0.0066(16)
C20 0.0131(18) 0.051(3) 0.0163(18) -0.0045(17) 0.0034(14) -0.0071(18)
C21 0.0211(19) 0.028(2) 0.0210(19) 0.0024(16) -0.0029(14) -0.0096(17)
C22 0.0178(18) 0.026(2) 0.0161(17) -0.0013(15) 0.0013(14) -0.0017(15)
C23 0.0137(16) 0.0140(17) 0.0132(16) -0.0010(13) -0.0032(12) -0.0054(13)
C24 0.0162(17) 0.0179(19) 0.0178(17) -0.0016(14) -0.0010(13) -0.0030(14)
C25 0.0240(19) 0.022(2) 0.0170(18) 0.0038(15) -0.0006(14) -0.0081(15)
C26 0.027(2) 0.0140(19) 0.025(2) 0.0093(15) -0.0092(15) -0.0077(15)
C27 0.0188(18) 0.0135(18) 0.027(2) -0.0017(15) -0.0049(15) 0.0029(14)
C28 0.0165(17) 0.0182(19) 0.0159(17) -0.0004(14) -0.0035(13) -0.0015(14)
B1 0.023(2) 0.042(3) 0.027(2) -0.008(2) 0.0032(18) 0.004(2)

loop_
_geom_bond_atom_site_label_1
_geom_bond_atom_site_label_2
_geom_bond_distance
_geom_bond_site_symmetry_2
_geom_bond_publ_flag
Ir1 C16 2.118(3) . ?
Ir1 C15 2.139(3) . ?
Ir1 C3 2.216(3) . ?
Ir1 P1 2.2594(9) . ?
Ir1 C4 2.296(3) . ?
Ir1 C8 2.309(3) . ?
Ir1 C6 2.326(4) . ?
Ir1 C5 2.339(3) . ?
Ir1 C7 2.342(3) . ?
P1 C12 1.845(3) . ?
P1 C1 1.850(3) . ?
P1 C9 1.852(3) . ?
C1 C2 1.540(5) . ?
C1 H1A 0.89(4) . ?
C1 H1B 0.99(4) . ?
C2 C3 1.510(5) . ?
C2 H2A 1.00(4) . ?
C2 H2B 0.93(5) . ?
C3 C8 1.426(5) . ?
C3 C4 1.432(5) . ?
C4 C5 1.398(5) . ?
C4 H4 0.85(4) . ?
C5 C6 1.421(5) . ?
C5 H5 0.96(4) . ?
C6 C7 1.407(5) . ?
C6 H6 0.94(4) . ?
C7 C8 1.410(5) . ?
C7 H7 0.94(4) . ?
C8 H8 0.94(4) . ?
C9 C10 1.522(5) . ?
C9 C11 1.529(5) . ?
C9 H9 0.91(4) . ?
C10 H10A 0.99(4) . ?
C10 H10B 0.92(5) . ?
C10 H10C 0.86(4) . ?
C11 H11A 0.96(5) . ?
C11 H11B 0.96(4) . ?
C11 H11C 0.92(5) . ?
C12 C13 1.529(5) . ?
C12 C14 1.539(5) . ?
C12 H12 1.00(4) . ?
C13 H13A 1.00(4) . ?
C13 H13B 0.99(4) . ?
C13 H13C 0.92(4) . ?
C14 H14A 1.03(4) . ?
C14 H14B 0.92(4) . ?
C14 H14C 0.90(4) . ?
C15 C16 1.452(5) . ?
C15 C17 1.482(5) . ?
C15 H15 0.94(4) . ?
C16 C23 1.496(4) . ?
C16 H16 0.98(4) . ?
C17 C22 1.396(5) . ?
C17 C18 1.403(5) . ?
C18 C19 1.400(5) . ?
C18 H18 0.94(4) . ?
C19 C20 1.375(6) . ?
C19 H19 0.87(4) . ?
C20 C21 1.385(6) . ?
C20 H20 0.86(4) . ?
C21 C22 1.382(5) . ?
C21 H21 0.92(3) . ?
C22 H22 1.00(4) . ?
C23 C28 1.392(5) . ?
C23 C24 1.401(5) . ?
C24 C25 1.391(5) . ?
C24 H24 0.98(4) . ?
C25 C26 1.393(5) . ?
C25 H25 1.01(3) . ?
C26 C27 1.380(5) . ?
C26 H26 0.94(4) . ?
C27 C28 1.386(5) . ?
C27 H27 0.92(3) . ?
C28 H28 0.93(4) . ?
B1 F4A 1.311(8) . ?
B1 F2B 1.312(8) . ?
B1 F1B 1.351(8) . ?
B1 F3A 1.387(8) . ?
B1 F3B 1.398(8) . ?
B1 F1A 1.407(8) . ?
B1 F2A 1.485(8) . ?
B1 F4B 1.494(7) . ?
